data_7047204
loop_
_publ_author_name
'Lau, Nathanael'
'Sano, Yohei'
'Ziller, Joseph W.'
'Borovik, A. S.'

_publ_section_title
;
 Modular bimetallic complexes with a sulfonamido-based ligand.
;
_journal_issue 35
_journal_name_full 'Dalton transactions (Cambridge, England : 2003)'
_journal_page_first 12362
_journal_page_last 12372
_journal_paper_doi 10.1039/c8dt02455c
_journal_volume 47
_journal_year 2018
_chemical_formula_sum 'C40 H62 Co F3 Fe N6 O10 S4'
_chemical_formula_weight 1086.97
_chemical_name_systematic '[(TMEDA)Co(II)(OTf)-(\m-OH)-Fe(III)MST]'
_space_group_crystal_system monoclinic
_space_group_IT_number 15
_space_group_name_Hall '-C 2yc'
_space_group_name_H-M_alt 'C 1 2/c 1'
_symmetry_space_group_name_Hall '-C 2yc'
_symmetry_space_group_name_H-M 'C 1 2/c 1'
_atom_sites_solution_hydrogens mixed
_atom_sites_solution_primary dual
_atom_sites_solution_secondary difmap
_audit_creation_method SHELXL-2014/7
_audit_update_record
;
2017-06-08 deposited with the CCDC.
2018-08-01 downloaded from the CCDC.
;
_cell_angle_alpha 90
_cell_angle_beta 110.7870(15)
_cell_angle_gamma 90
_cell_formula_units_Z 8
_cell_length_a 39.277(5)
_cell_length_b 16.972(2)
_cell_length_c 18.844(2)
_cell_measurement_reflns_used 9569
_cell_measurement_temperature 133(2)
_cell_measurement_theta_max 26.40
_cell_measurement_theta_min 2.40
_cell_volume 11744(2)
_computing_cell_refinement 'Bruker SAINT'
_computing_data_collection 'Bruker APEX2'
_computing_data_reduction 'Bruker SAINT'
_computing_molecular_graphics 'Bruker SHELXTL'
_computing_publication_material 'Bruker SHELXTL'
_computing_structure_refinement 'SHELXL-2014/7 (Sheldrick, 2014)'
_computing_structure_solution 'SHELXS-97 (Sheldrick 2008)'
_diffrn_ambient_temperature 133(2)
_diffrn_measured_fraction_theta_full 0.999
_diffrn_measured_fraction_theta_max 0.996
_diffrn_measurement_device_type 'Bruker APEX-II CCD'
_diffrn_measurement_method '\f and \w scans'
_diffrn_radiation_type MoK\a
_diffrn_radiation_wavelength 0.71073
_diffrn_reflns_av_R_equivalents 0.0360
_diffrn_reflns_av_unetI/netI 0.0514
_diffrn_reflns_Laue_measured_fraction_full 0.999
_diffrn_reflns_Laue_measured_fraction_max 0.996
_diffrn_reflns_limit_h_max 49
_diffrn_reflns_limit_h_min -49
_diffrn_reflns_limit_k_max 21
_diffrn_reflns_limit_k_min -10
_diffrn_reflns_limit_l_max 19
_diffrn_reflns_limit_l_min -23
_diffrn_reflns_number 28661
_diffrn_reflns_point_group_measured_fraction_full 0.999
_diffrn_reflns_point_group_measured_fraction_max 0.996
_diffrn_reflns_theta_full 25.500
_diffrn_reflns_theta_max 26.442
_diffrn_reflns_theta_min 1.109
_diffrn_source 'fine-focus sealed tube'
_exptl_absorpt_coefficient_mu 0.730
_exptl_absorpt_correction_T_max 0.6473
_exptl_absorpt_correction_T_min 0.4802
_exptl_absorpt_correction_type multi-scan
_exptl_absorpt_process_details 'Bruker SADABS 2014/5'
_exptl_crystal_colour orange
_exptl_crystal_density_diffrn 1.230
_exptl_crystal_density_meas ?
_exptl_crystal_density_method not_measured
_exptl_crystal_description rod
_exptl_crystal_F_000 4544
_exptl_crystal_recrystallization_method 'Re-crystallisation from solvent: THF/Pentane'
_exptl_crystal_size_max 0.342
_exptl_crystal_size_mid 0.177
_exptl_crystal_size_min 0.102
_refine_diff_density_max 0.449
_refine_diff_density_min -0.382
_refine_diff_density_rms 0.066
_refine_ls_extinction_method none
_refine_ls_goodness_of_fit_ref 1.032
_refine_ls_hydrogen_treatment mixed
_refine_ls_matrix_type full
_refine_ls_number_parameters 603
_refine_ls_number_reflns 12057
_refine_ls_number_restraints 1
_refine_ls_restrained_S_all 1.032
_refine_ls_R_factor_all 0.0600
_refine_ls_R_factor_gt 0.0396
_refine_ls_shift/su_max 0.001
_refine_ls_shift/su_mean 0.000
_refine_ls_structure_factor_coef Fsqd
_refine_ls_weighting_details 'w=1/[\s^2^(Fo^2^)+(0.0448P)^2^+4.8939P] where P=(Fo^2^+2Fc^2^)/3'
_refine_ls_weighting_scheme calc
_refine_ls_wR_factor_gt 0.0899
_refine_ls_wR_factor_ref 0.0974
_reflns_Friedel_coverage 0.000
_reflns_number_gt 9013
_reflns_number_total 12057
_reflns_threshold_expression 'I > 2\s(I)'
_cod_data_source_file c8dt02455c2.cif
_cod_data_source_block asb462
_cod_depositor_comments
;
The following automatic conversions were performed:

'_exptl_crystal_density_meas' value 'not_measured' was changed to '?'
- the value is perceived as not measured.

Automatic conversion script
Id: cif_fix_values 4973 2017-02-22 13:04:09Z antanas 

 Adding full bibliography for 7047202--7047208.cif.
;
_cod_database_code 7047204
_shelx_shelxl_version_number 2014/7
_shelx_space_group_comment
; 
The symmetry employed for this shelxl refinement is uniquely defined 
by the following loop, which should always be used as a source of 
symmetry information in preference to the above space-group names. 
They are only intended as comments. 
;
_shelx_estimated_absorpt_t_min 0.788
_shelx_estimated_absorpt_t_max 0.929

loop_
_space_group_symop_operation_xyz
'x, y, z'
'-x, y, -z+1/2'
'x+1/2, y+1/2, z'
'-x+1/2, y+1/2, -z+1/2'
'-x, -y, -z'
'x, -y, z-1/2'
'-x+1/2, -y+1/2, -z'
'x+1/2, -y+1/2, z-1/2'

loop_
_atom_site_label
_atom_site_type_symbol
_atom_site_fract_x
_atom_site_fract_y
_atom_site_fract_z
_atom_site_U_iso_or_equiv
_atom_site_adp_type
_atom_site_occupancy
_atom_site_site_symmetry_order
_atom_site_calc_flag
_atom_site_refinement_flags_posn
_atom_site_refinement_flags_adp
Co1 Co 0.35531(2) 0.68921(2) 0.49335(2) 0.01751(9) Uani 1 1 d . .
Fe1 Fe 0.37209(2) 0.58805(2) 0.65924(2) 0.01568(9) Uani 1 1 d . .
S1 S 0.30052(2) 0.63508(4) 0.70422(4) 0.02047(14) Uani 1 1 d . .
S2 S 0.36842(2) 0.48787(4) 0.51340(3) 0.01772(14) Uani 1 1 d . .
S3 S 0.43313(2) 0.71225(4) 0.65536(4) 0.01785(14) Uani 1 1 d . .
S4 S 0.40859(2) 0.73537(4) 0.39143(4) 0.02326(15) Uani 1 1 d . .
F1 F 0.36714(5) 0.83350(10) 0.28903(9) 0.0428(4) Uani 1 1 d . .
F2 F 0.36335(5) 0.71263(9) 0.25179(9) 0.0376(4) Uani 1 1 d . .
F3 F 0.41063(5) 0.78118(10) 0.26029(10) 0.0474(5) Uani 1 1 d . .
O1 O 0.34223(4) 0.65067(10) 0.57900(9) 0.0203(4) Uani 1 1 d D .
H1 H 0.3229(5) 0.6610(17) 0.5873(17) 0.042(9) Uiso 1 1 d D .
O2 O 0.28779(4) 0.66626(10) 0.62744(10) 0.0237(4) Uani 1 1 d . .
O3 O 0.30464(5) 0.69226(10) 0.76271(10) 0.0269(4) Uani 1 1 d . .
O4 O 0.37370(4) 0.56657(10) 0.48802(9) 0.0203(4) Uani 1 1 d . .
O5 O 0.33343(4) 0.45387(10) 0.47254(10) 0.0245(4) Uani 1 1 d . .
O6 O 0.40594(4) 0.72228(10) 0.58014(9) 0.0211(4) Uani 1 1 d . .
O7 O 0.46951(4) 0.69664(10) 0.65832(10) 0.0238(4) Uani 1 1 d . .
O8 O 0.37666(5) 0.71722(10) 0.41084(10) 0.0239(4) Uani 1 1 d . .
O9 O 0.42862(5) 0.80358(11) 0.42882(11) 0.0331(5) Uani 1 1 d . .
O10 O 0.42910(5) 0.66739(11) 0.38588(10) 0.0286(4) Uani 1 1 d . .
N1 N 0.40172(5) 0.50952(12) 0.75565(11) 0.0179(4) Uani 1 1 d . .
N2 N 0.33748(5) 0.58773(12) 0.71799(11) 0.0183(4) Uani 1 1 d . .
N3 N 0.37751(5) 0.49282(12) 0.60233(11) 0.0187(4) Uani 1 1 d . .
N4 N 0.41975(5) 0.64423(12) 0.69754(11) 0.0182(4) Uani 1 1 d . .
N6 N 0.33407(6) 0.81013(12) 0.49356(12) 0.0226(5) Uani 1 1 d . .
N5 N 0.30259(5) 0.67163(12) 0.40191(12) 0.0212(5) Uani 1 1 d . .
C1 C 0.37657(7) 0.48684(14) 0.79552(14) 0.0197(5) Uani 1 1 d . .
H1A H 0.3907 0.4702 0.8481 0.024 Uiso 1 1 calc R U
H1B H 0.3611 0.4422 0.7689 0.024 Uiso 1 1 calc R U
C2 C 0.35302(7) 0.55716(15) 0.79652(14) 0.0210(6) Uani 1 1 d . .
H2A H 0.3333 0.5412 0.8146 0.025 Uiso 1 1 calc R U
H2B H 0.3678 0.5984 0.8309 0.025 Uiso 1 1 calc R U
C3 C 0.41359(7) 0.43917(15) 0.72322(14) 0.0221(6) Uani 1 1 d . .
H3A H 0.4172 0.3939 0.7583 0.026 Uiso 1 1 calc R U
H3B H 0.4371 0.4503 0.7167 0.026 Uiso 1 1 calc R U
C4 C 0.38497(7) 0.41918(15) 0.64734(14) 0.0222(6) Uani 1 1 d . .
H4A H 0.3940 0.3778 0.6215 0.027 Uiso 1 1 calc R U
H4B H 0.3625 0.3999 0.6541 0.027 Uiso 1 1 calc R U
C5 C 0.43292(6) 0.55558(15) 0.80592(14) 0.0215(6) Uani 1 1 d . .
H5A H 0.4516 0.5192 0.8388 0.026 Uiso 1 1 calc R U
H5B H 0.4246 0.5900 0.8390 0.026 Uiso 1 1 calc R U
C6 C 0.44967(6) 0.60581(16) 0.76019(15) 0.0243(6) Uani 1 1 d . .
H6A H 0.4658 0.6463 0.7932 0.029 Uiso 1 1 calc R U
H6B H 0.4645 0.5725 0.7390 0.029 Uiso 1 1 calc R U
C7 C 0.26701(6) 0.56427(16) 0.70697(15) 0.0235(6) Uani 1 1 d . .
C8 C 0.24938(7) 0.57018(17) 0.76051(16) 0.0302(7) Uani 1 1 d . .
C9 C 0.22226(7) 0.51471(19) 0.75510(18) 0.0382(8) Uani 1 1 d . .
H9A H 0.2100 0.5181 0.7903 0.046 Uiso 1 1 calc R U
C10 C 0.21243(8) 0.45590(19) 0.7021(2) 0.0415(8) Uani 1 1 d . .
C11 C 0.23069(8) 0.45133(17) 0.65113(18) 0.0366(7) Uani 1 1 d . .
H11A H 0.2244 0.4105 0.6143 0.044 Uiso 1 1 calc R U
C12 C 0.25773(7) 0.50407(16) 0.65206(16) 0.0290(6) Uani 1 1 d . .
C13 C 0.25722(8) 0.6297(2) 0.82317(17) 0.0417(8) Uani 1 1 d . .
H13A H 0.2404 0.6219 0.8505 0.063 Uiso 1 1 calc R U
H13B H 0.2541 0.6829 0.8016 0.063 Uiso 1 1 calc R U
H13C H 0.2823 0.6232 0.8584 0.063 Uiso 1 1 calc R U
C14 C 0.18328(9) 0.3956(2) 0.6994(2) 0.0650(11) Uani 1 1 d . .
H14A H 0.1727 0.4089 0.7377 0.097 Uiso 1 1 calc R U
H14B H 0.1942 0.3430 0.7098 0.097 Uiso 1 1 calc R U
H14C H 0.1642 0.3962 0.6490 0.097 Uiso 1 1 calc R U
C15 C 0.27479(9) 0.49377(18) 0.59204(19) 0.0421(8) Uani 1 1 d . .
H15A H 0.2641 0.4477 0.5607 0.063 Uiso 1 1 calc R U
H15B H 0.3011 0.4861 0.6167 0.063 Uiso 1 1 calc R U
H15C H 0.2702 0.5409 0.5599 0.063 Uiso 1 1 calc R U
C16 C 0.40261(6) 0.42527(14) 0.50149(13) 0.0176(5) Uani 1 1 d . .
C17 C 0.39474(7) 0.34686(15) 0.47738(14) 0.0198(5) Uani 1 1 d . .
C18 C 0.42271(7) 0.30202(15) 0.46830(14) 0.0233(6) Uani 1 1 d . .
H18A H 0.4177 0.2491 0.4514 0.028 Uiso 1 1 calc R U
C19 C 0.45741(7) 0.33119(15) 0.48277(15) 0.0239(6) Uani 1 1 d . .
C20 C 0.46467(7) 0.40693(15) 0.51013(14) 0.0212(6) Uani 1 1 d . .
H20A H 0.4887 0.4268 0.5223 0.025 Uiso 1 1 calc R U
C21 C 0.43832(7) 0.45584(15) 0.52076(14) 0.0194(5) Uani 1 1 d . .
C22 C 0.35866(7) 0.30536(16) 0.46026(17) 0.0287(6) Uani 1 1 d . .
H22A H 0.3622 0.2484 0.4579 0.043 Uiso 1 1 calc R U
H22B H 0.3415 0.3238 0.4114 0.043 Uiso 1 1 calc R U
H22C H 0.3490 0.3170 0.5004 0.043 Uiso 1 1 calc R U
C23 C 0.48644(8) 0.28000(17) 0.47113(18) 0.0363(7) Uani 1 1 d . .
H23A H 0.4989 0.3095 0.4428 0.054 Uiso 1 1 calc R U
H23B H 0.4752 0.2328 0.4425 0.054 Uiso 1 1 calc R U
H23C H 0.5041 0.2645 0.5206 0.054 Uiso 1 1 calc R U
C24 C 0.45000(7) 0.53701(15) 0.55256(15) 0.0239(6) Uani 1 1 d . .
H24A H 0.4766 0.5394 0.5744 0.036 Uiso 1 1 calc R U
H24B H 0.4399 0.5484 0.5921 0.036 Uiso 1 1 calc R U
H24C H 0.4411 0.5761 0.5118 0.036 Uiso 1 1 calc R U
C25 C 0.43420(6) 0.80562(15) 0.70089(14) 0.0209(5) Uani 1 1 d . .
C26 C 0.45348(7) 0.86648(16) 0.68029(16) 0.0285(6) Uani 1 1 d . .
C27 C 0.45434(8) 0.94036(17) 0.71285(18) 0.0386(7) Uani 1 1 d . .
H27A H 0.4668 0.9819 0.6987 0.046 Uiso 1 1 calc R U
C28 C 0.43772(9) 0.95594(18) 0.76511(19) 0.0423(8) Uani 1 1 d . .
C29 C 0.41826(8) 0.89588(17) 0.78245(17) 0.0346(7) Uani 1 1 d . .
H29A H 0.4063 0.9064 0.8172 0.042 Uiso 1 1 calc R U
C30 C 0.41540(7) 0.82060(15) 0.75137(15) 0.0235(6) Uani 1 1 d . .
C31 C 0.47322(8) 0.85664(17) 0.62525(18) 0.0385(7) Uani 1 1 d . .
H31A H 0.4788 0.9086 0.6096 0.058 Uiso 1 1 calc R U
H31B H 0.4578 0.8274 0.5806 0.058 Uiso 1 1 calc R U
H31C H 0.4959 0.8275 0.6499 0.058 Uiso 1 1 calc R U
C32 C 0.44092(12) 1.0360(2) 0.8021(3) 0.0748(13) Uani 1 1 d . .
H32A H 0.4194 1.0457 0.8158 0.112 Uiso 1 1 calc R U
H32B H 0.4425 1.0767 0.7666 0.112 Uiso 1 1 calc R U
H32C H 0.4628 1.0376 0.8479 0.112 Uiso 1 1 calc R U
C33 C 0.39116(8) 0.76364(16) 0.77186(16) 0.0309(7) Uani 1 1 d . .
H33A H 0.3792 0.7906 0.8027 0.046 Uiso 1 1 calc R U
H33B H 0.4058 0.7198 0.8009 0.046 Uiso 1 1 calc R U
H33C H 0.3727 0.7434 0.7254 0.046 Uiso 1 1 calc R U
C34 C 0.27574(7) 0.63192(18) 0.42846(16) 0.0322(7) Uani 1 1 d . .
H34A H 0.2522 0.6292 0.3867 0.048 Uiso 1 1 calc R U
H34B H 0.2731 0.6618 0.4707 0.048 Uiso 1 1 calc R U
H34C H 0.2842 0.5785 0.4456 0.048 Uiso 1 1 calc R U
C35 C 0.30507(7) 0.62503(16) 0.33748(15) 0.0260(6) Uani 1 1 d . .
H35A H 0.2812 0.6238 0.2966 0.039 Uiso 1 1 calc R U
H35B H 0.3127 0.5712 0.3544 0.039 Uiso 1 1 calc R U
H35C H 0.3229 0.6493 0.3188 0.039 Uiso 1 1 calc R U
C36 C 0.29072(7) 0.75259(16) 0.37538(15) 0.0273(6) Uani 1 1 d . .
H36A H 0.2648 0.7519 0.3418 0.033 Uiso 1 1 calc R U
H36B H 0.3052 0.7726 0.3457 0.033 Uiso 1 1 calc R U
C37 C 0.29553(7) 0.80708(17) 0.44242(16) 0.0308(7) Uani 1 1 d . .
H37A H 0.2872 0.8607 0.4235 0.037 Uiso 1 1 calc R U
H37B H 0.2803 0.7881 0.4710 0.037 Uiso 1 1 calc R U
C38 C 0.33549(8) 0.83652(16) 0.56967(16) 0.0311(7) Uani 1 1 d . .
H38A H 0.3234 0.8878 0.5652 0.047 Uiso 1 1 calc R U
H38B H 0.3609 0.8412 0.6035 0.047 Uiso 1 1 calc R U
H38D H 0.3230 0.7979 0.5905 0.047 Uiso 1 1 calc R U
C39 C 0.35413(8) 0.86860(16) 0.46564(18) 0.0360(7) Uani 1 1 d . .
H39A H 0.3446 0.9214 0.4683 0.054 Uiso 1 1 calc R U
H39D H 0.3511 0.8565 0.4129 0.054 Uiso 1 1 calc R U
H39B H 0.3800 0.8667 0.4972 0.054 Uiso 1 1 calc R U
C40 C 0.38631(8) 0.76749(16) 0.29354(16) 0.0308(7) Uani 1 1 d . .

loop_
_atom_site_aniso_label
_atom_site_aniso_U_11
_atom_site_aniso_U_22
_atom_site_aniso_U_33
_atom_site_aniso_U_23
_atom_site_aniso_U_13
_atom_site_aniso_U_12
Co1 0.01463(17) 0.02213(19) 0.01563(19) 0.00256(14) 0.00521(14) 0.00316(13)
Fe1 0.01184(17) 0.02129(19) 0.01416(19) 0.00169(15) 0.00492(14) 0.00238(14)
S1 0.0150(3) 0.0256(3) 0.0232(4) 0.0040(3) 0.0096(3) 0.0040(2)
S2 0.0160(3) 0.0223(3) 0.0154(3) 0.0011(3) 0.0061(2) 0.0023(2)
S3 0.0132(3) 0.0221(3) 0.0179(3) 0.0000(3) 0.0051(2) 0.0002(2)
S4 0.0232(3) 0.0250(4) 0.0232(4) -0.0001(3) 0.0102(3) -0.0024(3)
F1 0.0635(12) 0.0313(9) 0.0350(11) 0.0088(8) 0.0191(9) 0.0110(8)
F2 0.0494(11) 0.0362(10) 0.0236(9) -0.0010(8) 0.0083(8) -0.0040(8)
F3 0.0657(13) 0.0482(11) 0.0451(11) 0.0077(9) 0.0404(10) -0.0061(9)
O1 0.0153(9) 0.0291(10) 0.0172(10) 0.0044(8) 0.0066(8) 0.0059(7)
O2 0.0152(9) 0.0327(10) 0.0239(10) 0.0101(8) 0.0077(8) 0.0086(7)
O3 0.0256(10) 0.0286(10) 0.0308(11) -0.0018(9) 0.0153(8) 0.0045(8)
O4 0.0233(9) 0.0222(9) 0.0170(10) 0.0036(7) 0.0090(7) 0.0069(7)
O5 0.0178(9) 0.0324(10) 0.0224(10) -0.0043(8) 0.0061(8) 0.0011(7)
O6 0.0183(9) 0.0260(10) 0.0165(10) 0.0029(8) 0.0030(7) -0.0012(7)
O7 0.0177(9) 0.0265(10) 0.0301(11) 0.0023(8) 0.0118(8) 0.0016(7)
O8 0.0214(9) 0.0312(10) 0.0195(10) 0.0031(8) 0.0078(8) -0.0017(8)
O9 0.0329(11) 0.0297(11) 0.0374(12) -0.0071(9) 0.0134(9) -0.0078(9)
O10 0.0253(10) 0.0313(11) 0.0295(11) -0.0029(9) 0.0102(9) 0.0012(8)
N1 0.0157(10) 0.0259(12) 0.0124(11) 0.0030(9) 0.0053(9) 0.0034(8)
N2 0.0147(10) 0.0256(11) 0.0151(11) 0.0043(9) 0.0057(8) 0.0035(8)
N3 0.0222(11) 0.0198(11) 0.0148(11) 0.0020(9) 0.0077(9) 0.0023(9)
N4 0.0146(10) 0.0230(11) 0.0162(11) 0.0018(9) 0.0044(9) 0.0018(8)
N6 0.0209(11) 0.0252(12) 0.0192(12) 0.0016(10) 0.0041(9) 0.0065(9)
N5 0.0155(11) 0.0292(12) 0.0180(12) 0.0003(10) 0.0049(9) 0.0045(9)
C1 0.0192(13) 0.0251(14) 0.0175(14) 0.0047(11) 0.0097(11) 0.0031(10)
C2 0.0207(13) 0.0284(14) 0.0147(13) 0.0035(11) 0.0070(11) 0.0047(11)
C3 0.0214(13) 0.0252(14) 0.0218(15) 0.0059(11) 0.0105(11) 0.0086(11)
C4 0.0249(14) 0.0243(14) 0.0187(14) 0.0023(11) 0.0094(11) 0.0046(11)
C5 0.0169(13) 0.0284(14) 0.0158(14) 0.0030(11) 0.0016(10) 0.0039(10)
C6 0.0134(12) 0.0315(15) 0.0242(15) 0.0053(12) 0.0019(11) 0.0028(11)
C7 0.0126(12) 0.0304(15) 0.0272(16) 0.0094(12) 0.0066(11) 0.0036(11)
C8 0.0139(13) 0.0455(18) 0.0326(17) 0.0114(14) 0.0098(12) 0.0060(12)
C9 0.0214(15) 0.051(2) 0.046(2) 0.0176(17) 0.0170(14) 0.0028(14)
C10 0.0189(15) 0.0441(19) 0.059(2) 0.0189(17) 0.0105(15) -0.0018(13)
C11 0.0238(15) 0.0291(16) 0.049(2) 0.0040(15) 0.0031(14) -0.0022(12)
C12 0.0203(14) 0.0313(16) 0.0332(17) 0.0069(13) 0.0067(12) 0.0045(11)
C13 0.0285(16) 0.068(2) 0.0378(19) 0.0015(17) 0.0226(15) -0.0009(15)
C14 0.038(2) 0.059(2) 0.097(3) 0.015(2) 0.023(2) -0.0172(18)
C15 0.0403(18) 0.0403(19) 0.048(2) -0.0132(16) 0.0182(16) -0.0096(14)
C16 0.0161(12) 0.0240(14) 0.0121(13) 0.0016(10) 0.0041(10) 0.0037(10)
C17 0.0190(13) 0.0243(14) 0.0154(14) 0.0032(11) 0.0053(10) -0.0001(10)
C18 0.0297(15) 0.0203(14) 0.0195(15) -0.0002(11) 0.0082(12) 0.0031(11)
C19 0.0246(14) 0.0296(15) 0.0203(15) 0.0048(12) 0.0113(12) 0.0059(11)
C20 0.0171(13) 0.0291(14) 0.0189(14) 0.0026(11) 0.0084(11) 0.0002(10)
C21 0.0203(13) 0.0250(14) 0.0138(13) 0.0027(11) 0.0073(10) 0.0016(10)
C22 0.0252(14) 0.0260(15) 0.0362(17) -0.0042(13) 0.0126(13) -0.0024(11)
C23 0.0309(16) 0.0363(17) 0.047(2) -0.0025(15) 0.0199(15) 0.0084(13)
C24 0.0212(13) 0.0269(14) 0.0250(15) -0.0011(12) 0.0099(11) -0.0016(11)
C25 0.0151(12) 0.0236(14) 0.0209(14) -0.0008(11) 0.0026(10) 0.0025(10)
C26 0.0269(15) 0.0280(15) 0.0282(16) -0.0004(13) 0.0068(12) -0.0017(12)
C27 0.0420(18) 0.0227(15) 0.052(2) -0.0029(14) 0.0180(16) -0.0057(13)
C28 0.0440(19) 0.0274(17) 0.055(2) -0.0090(15) 0.0163(17) 0.0046(14)
C29 0.0313(16) 0.0347(17) 0.0375(18) -0.0078(14) 0.0117(14) 0.0072(13)
C30 0.0162(13) 0.0283(15) 0.0223(15) -0.0016(12) 0.0022(11) 0.0045(11)
C31 0.0432(18) 0.0341(17) 0.044(2) -0.0019(15) 0.0231(16) -0.0126(14)
C32 0.090(3) 0.037(2) 0.108(4) -0.029(2) 0.047(3) -0.003(2)
C33 0.0346(16) 0.0332(16) 0.0326(17) -0.0005(13) 0.0215(14) 0.0076(13)
C34 0.0168(14) 0.0516(19) 0.0256(16) -0.0010(14) 0.0044(12) -0.0022(12)
C35 0.0208(14) 0.0340(16) 0.0205(15) -0.0047(12) 0.0039(11) 0.0015(11)
C36 0.0240(14) 0.0326(16) 0.0190(15) 0.0014(12) 0.0000(11) 0.0118(12)
C37 0.0249(15) 0.0348(16) 0.0280(16) -0.0004(13) 0.0034(12) 0.0143(12)
C38 0.0355(16) 0.0273(15) 0.0266(16) -0.0044(13) 0.0062(13) 0.0107(12)
C39 0.0440(18) 0.0230(15) 0.043(2) 0.0032(14) 0.0185(15) 0.0042(13)
C40 0.0423(17) 0.0257(15) 0.0294(17) 0.0021(13) 0.0189(14) -0.0026(13)

loop_
_atom_type_symbol
_atom_type_description
_atom_type_scat_dispersion_real
_atom_type_scat_dispersion_imag
_atom_type_scat_source
C C 0.0033 0.0016 'International Tables Vol C Tables 4.2.6.8 and 6.1.1.4'
H H 0.0000 0.0000 'International Tables Vol C Tables 4.2.6.8 and 6.1.1.4'
N N 0.0061 0.0033 'International Tables Vol C Tables 4.2.6.8 and 6.1.1.4'
O O 0.0106 0.0060 'International Tables Vol C Tables 4.2.6.8 and 6.1.1.4'
F F 0.0171 0.0103 'International Tables Vol C Tables 4.2.6.8 and 6.1.1.4'
S S 0.1246 0.1234 'International Tables Vol C Tables 4.2.6.8 and 6.1.1.4'
Fe Fe 0.3463 0.8444 'International Tables Vol C Tables 4.2.6.8 and 6.1.1.4'
Co Co 0.3494 0.9721 'International Tables Vol C Tables 4.2.6.8 and 6.1.1.4'

loop_
_geom_angle_atom_site_label_1
_geom_angle_atom_site_label_2
_geom_angle_atom_site_label_3
_geom_angle
O1 Co1 O8 170.23(7)
O1 Co1 O6 84.45(7)
O8 Co1 O6 89.97(7)
O1 Co1 N5 98.65(7)
O8 Co1 N5 87.84(7)
O6 Co1 N5 172.69(7)
O1 Co1 N6 95.64(7)
O8 Co1 N6 92.40(7)
O6 Co1 N6 90.23(7)
N5 Co1 N6 82.90(8)
O1 Co1 O4 84.79(7)
O8 Co1 O4 87.49(6)
O6 Co1 O4 92.94(6)
N5 Co1 O4 93.93(7)
N6 Co1 O4 176.83(7)
O1 Fe1 N3 100.43(8)
O1 Fe1 N4 104.98(8)
N3 Fe1 N4 108.48(8)
O1 Fe1 N2 95.31(8)
N3 Fe1 N2 120.67(8)
N4 Fe1 N2 121.80(8)
O1 Fe1 N1 173.62(7)
N3 Fe1 N1 80.12(8)
N4 Fe1 N1 80.72(8)
N2 Fe1 N1 79.08(7)
O3 S1 O2 115.10(11)
O3 S1 N2 111.56(11)
O2 S1 N2 108.47(10)
O3 S1 C7 108.32(12)
O2 S1 C7 106.00(11)
N2 S1 C7 106.94(11)
O5 S2 O4 114.35(10)
O5 S2 N3 113.66(11)
O4 S2 N3 107.03(10)
O5 S2 C16 108.20(11)
O4 S2 C16 107.62(10)
N3 S2 C16 105.46(11)
O7 S3 O6 115.93(10)
O7 S3 N4 110.31(10)
O6 S3 N4 108.29(10)
O7 S3 C25 106.88(11)
O6 S3 C25 104.34(11)
N4 S3 C25 110.93(11)
O10 S4 O9 117.43(11)
O10 S4 O8 113.84(11)
O9 S4 O8 114.68(11)
O10 S4 C40 104.34(12)
O9 S4 C40 103.78(12)
O8 S4 C40 99.81(12)
Fe1 O1 Co1 125.23(9)
S2 O4 Co1 139.35(10)
S3 O6 Co1 150.79(11)
S4 O8 Co1 148.41(11)
C5 N1 C1 111.16(19)
C5 N1 C3 112.19(19)
C1 N1 C3 111.13(19)
C5 N1 Fe1 106.34(14)
C1 N1 Fe1 108.62(14)
C3 N1 Fe1 107.15(14)
C2 N2 S1 111.54(15)
C2 N2 Fe1 115.27(14)
S1 N2 Fe1 130.85(12)
C4 N3 S2 119.01(16)
C4 N3 Fe1 114.45(15)
S2 N3 Fe1 125.76(12)
C6 N4 S3 113.95(16)
C6 N4 Fe1 116.96(15)
S3 N4 Fe1 126.83(12)
C39 N6 C37 110.1(2)
C39 N6 C38 107.5(2)
C37 N6 C38 108.6(2)
C39 N6 Co1 111.92(16)
C37 N6 Co1 105.39(15)
C38 N6 Co1 113.33(15)
C36 N5 C34 111.1(2)
C36 N5 C35 108.9(2)
C34 N5 C35 107.2(2)
C36 N5 Co1 103.63(15)
C34 N5 Co1 112.55(16)
C35 N5 Co1 113.47(15)
N1 C1 C2 108.68(19)
N2 C2 C1 107.50(19)
N1 C3 C4 109.40(19)
N3 C4 C3 106.4(2)
N1 C5 C6 111.2(2)
N4 C6 C5 108.48(19)
C12 C7 C8 120.7(2)
C12 C7 S1 117.76(19)
C8 C7 S1 121.5(2)
C9 C8 C7 117.0(3)
C9 C8 C13 116.7(3)
C7 C8 C13 126.4(2)
C10 C9 C8 123.7(3)
C9 C10 C11 117.7(3)
C9 C10 C14 121.9(3)
C11 C10 C14 120.4(3)
C12 C11 C10 122.5(3)
C11 C12 C7 118.4(3)
C11 C12 C15 117.2(3)
C7 C12 C15 124.4(2)
C17 C16 C21 120.9(2)
C17 C16 S2 120.99(18)
C21 C16 S2 118.01(18)
C18 C17 C16 117.6(2)
C18 C17 C22 116.0(2)
C16 C17 C22 126.3(2)
C19 C18 C17 123.0(2)
C20 C19 C18 117.8(2)
C20 C19 C23 121.7(2)
C18 C19 C23 120.5(2)
C19 C20 C21 122.9(2)
C20 C21 C16 117.5(2)
C20 C21 C24 117.7(2)
C16 C21 C24 124.8(2)
C26 C25 C30 120.7(2)
C26 C25 S3 115.94(19)
C30 C25 S3 123.30(19)
C27 C26 C25 118.0(3)
C27 C26 C31 117.7(3)
C25 C26 C31 124.3(2)
C28 C27 C26 122.8(3)
C29 C28 C27 117.8(3)
C29 C28 C32 121.1(3)
C27 C28 C32 121.1(3)
C28 C29 C30 123.1(3)
C29 C30 C25 117.6(2)
C29 C30 C33 116.5(2)
C25 C30 C33 125.9(2)
N5 C36 C37 110.6(2)
N6 C37 C36 111.0(2)
F1 C40 F3 107.8(2)
F1 C40 F2 107.4(2)
F3 C40 F2 106.8(2)
F1 C40 S4 111.89(19)
F3 C40 S4 111.1(2)
F2 C40 S4 111.58(18)

loop_
_geom_bond_atom_site_label_1
_geom_bond_atom_site_label_2
_geom_bond_distance
Co1 O1 1.9712(17)
Co1 O8 2.0670(17)
Co1 O6 2.1530(17)
Co1 N5 2.194(2)
Co1 N6 2.216(2)
Co1 O4 2.2171(16)
Fe1 O1 1.8794(17)
Fe1 N3 1.992(2)
Fe1 N4 1.994(2)
Fe1 N2 2.0353(19)
Fe1 N1 2.221(2)
S1 O3 1.4340(19)
S1 O2 1.4526(18)
S1 N2 1.598(2)
S1 C7 1.797(3)
S2 O5 1.4364(18)
S2 O4 1.4582(17)
S2 N3 1.587(2)
S2 C16 1.788(2)
S3 O7 1.4350(17)
S3 O6 1.4507(17)
S3 N4 1.593(2)
S3 C25 1.795(3)
S4 O10 1.4322(19)
S4 O9 1.4361(19)
S4 O8 1.4581(17)
S4 C40 1.822(3)
F1 C40 1.336(3)
F2 C40 1.340(3)
F3 C40 1.336(3)
N1 C5 1.479(3)
N1 C1 1.488(3)
N1 C3 1.490(3)
N2 C2 1.480(3)
N3 C4 1.480(3)
N4 C6 1.488(3)
N6 C39 1.475(3)
N6 C37 1.479(3)
N6 C38 1.485(3)
N5 C36 1.480(3)
N5 C34 1.480(3)
N5 C35 1.481(3)
C1 C2 1.514(3)
C3 C4 1.511(4)
C5 C6 1.518(3)
C7 C12 1.407(4)
C7 C8 1.415(4)
C8 C9 1.398(4)
C8 C13 1.501(4)
C9 C10 1.367(4)
C10 C11 1.390(4)
C10 C14 1.523(4)
C11 C12 1.384(4)
C12 C15 1.516(4)
C16 C17 1.405(3)
C16 C21 1.417(3)
C17 C18 1.396(3)
C17 C22 1.511(3)
C18 C19 1.383(4)
C19 C20 1.377(4)
C19 C23 1.510(3)
C20 C21 1.396(3)
C21 C24 1.507(3)
C25 C26 1.414(4)
C25 C30 1.419(3)
C26 C27 1.391(4)
C26 C31 1.508(4)
C27 C28 1.387(4)
C28 C29 1.381(4)
C28 C32 1.512(4)
C29 C30 1.393(4)
C30 C33 1.501(4)
C36 C37 1.522(4)

loop_
_geom_hbond_atom_site_label_D
_geom_hbond_atom_site_label_H
_geom_hbond_atom_site_label_A
_geom_hbond_distance_DH
_geom_hbond_distance_HA
_geom_hbond_distance_DA
_geom_hbond_angle_DHA
O1 H1 O2 0.845(10) 1.796(13) 2.619(2) 164(3)

loop_
_geom_torsion_atom_site_label_1
_geom_torsion_atom_site_label_2
_geom_torsion_atom_site_label_3
_geom_torsion_atom_site_label_4
_geom_torsion
N3 Fe1 O1 Co1 -61.40(12)
N4 Fe1 O1 Co1 51.12(13)
N2 Fe1 O1 Co1 176.05(11)
O5 S2 O4 Co1 72.70(18)
N3 S2 O4 Co1 -54.13(18)
C16 S2 O4 Co1 -167.08(15)
O7 S3 O6 Co1 122.9(2)
N4 S3 O6 Co1 -1.7(3)
C25 S3 O6 Co1 -119.9(2)
O10 S4 O8 Co1 79.7(2)
O9 S4 O8 Co1 -59.5(2)
C40 S4 O8 Co1 -169.7(2)
O3 S1 N2 C2 49.63(19)
O2 S1 N2 C2 177.43(16)
C7 S1 N2 C2 -68.64(19)
O3 S1 N2 Fe1 -111.79(16)
O2 S1 N2 Fe1 16.01(19)
C7 S1 N2 Fe1 129.94(16)
O5 S2 N3 C4 70.4(2)
O4 S2 N3 C4 -162.41(17)
C16 S2 N3 C4 -48.0(2)
O5 S2 N3 Fe1 -98.92(15)
O4 S2 N3 Fe1 28.31(16)
C16 S2 N3 Fe1 142.72(14)
O7 S3 N4 C6 29.3(2)
O6 S3 N4 C6 157.10(17)
C25 S3 N4 C6 -88.97(19)
O7 S3 N4 Fe1 -132.99(13)
O6 S3 N4 Fe1 -5.15(17)
C25 S3 N4 Fe1 108.78(15)
C5 N1 C1 C2 79.0(2)
C3 N1 C1 C2 -155.3(2)
Fe1 N1 C1 C2 -37.7(2)
S1 N2 C2 C1 155.60(17)
Fe1 N2 C2 C1 -39.9(2)
N1 C1 C2 N2 50.1(3)
C5 N1 C3 C4 -151.7(2)
C1 N1 C3 C4 83.2(2)
Fe1 N1 C3 C4 -35.3(2)
S2 N3 C4 C3 145.03(17)
Fe1 N3 C4 C3 -44.5(2)
N1 C3 C4 N3 51.6(2)
C1 N1 C5 C6 -157.0(2)
C3 N1 C5 C6 77.9(2)
Fe1 N1 C5 C6 -38.9(2)
S3 N4 C6 C5 167.97(17)
Fe1 N4 C6 C5 -27.9(3)
N1 C5 C6 N4 44.4(3)
O3 S1 C7 C12 177.70(19)
O2 S1 C7 C12 53.7(2)
N2 S1 C7 C12 -61.9(2)
O3 S1 C7 C8 0.1(2)
O2 S1 C7 C8 -123.9(2)
N2 S1 C7 C8 120.5(2)
C12 C7 C8 C9 -1.1(4)
S1 C7 C8 C9 176.5(2)
C12 C7 C8 C13 178.2(3)
S1 C7 C8 C13 -4.3(4)
C7 C8 C9 C10 0.6(4)
C13 C8 C9 C10 -178.8(3)
C8 C9 C10 C11 0.3(4)
C8 C9 C10 C14 178.6(3)
C9 C10 C11 C12 -0.7(4)
C14 C10 C11 C12 -179.1(3)
C10 C11 C12 C7 0.2(4)
C10 C11 C12 C15 -178.4(3)
C8 C7 C12 C11 0.7(4)
S1 C7 C12 C11 -176.9(2)
C8 C7 C12 C15 179.2(3)
S1 C7 C12 C15 1.6(4)
O5 S2 C16 C17 -18.2(2)
O4 S2 C16 C17 -142.29(19)
N3 S2 C16 C17 103.7(2)
O5 S2 C16 C21 164.88(18)
O4 S2 C16 C21 40.8(2)
N3 S2 C16 C21 -73.2(2)
C21 C16 C17 C18 -4.2(4)
S2 C16 C17 C18 179.06(19)
C21 C16 C17 C22 175.6(2)
S2 C16 C17 C22 -1.2(4)
C16 C17 C18 C19 0.8(4)
C22 C17 C18 C19 -179.0(2)
C17 C18 C19 C20 2.6(4)
C17 C18 C19 C23 -179.4(2)
C18 C19 C20 C21 -2.6(4)
C23 C19 C20 C21 179.4(2)
C19 C20 C21 C16 -0.6(4)
C19 C20 C21 C24 178.8(2)
C17 C16 C21 C20 4.1(3)
S2 C16 C21 C20 -179.02(18)
C17 C16 C21 C24 -175.3(2)
S2 C16 C21 C24 1.6(3)
O7 S3 C25 C26 45.4(2)
O6 S3 C25 C26 -77.9(2)
N4 S3 C25 C26 165.65(19)
O7 S3 C25 C30 -138.1(2)
O6 S3 C25 C30 98.6(2)
N4 S3 C25 C30 -17.8(2)
C30 C25 C26 C27 2.0(4)
S3 C25 C26 C27 178.6(2)
C30 C25 C26 C31 -178.0(3)
S3 C25 C26 C31 -1.4(4)
C25 C26 C27 C28 1.2(5)
C31 C26 C27 C28 -178.9(3)
C26 C27 C28 C29 -2.9(5)
C26 C27 C28 C32 176.9(3)
C27 C28 C29 C30 1.6(5)
C32 C28 C29 C30 -178.2(3)
C28 C29 C30 C25 1.4(4)
C28 C29 C30 C33 -175.9(3)
C26 C25 C30 C29 -3.2(4)
S3 C25 C30 C29 -179.5(2)
C26 C25 C30 C33 173.8(3)
S3 C25 C30 C33 -2.5(4)
C34 N5 C36 C37 74.2(3)
C35 N5 C36 C37 -167.9(2)
Co1 N5 C36 C37 -46.9(2)
C39 N6 C37 C36 84.4(3)
C38 N6 C37 C36 -158.2(2)
Co1 N6 C37 C36 -36.5(3)
N5 C36 C37 N6 59.7(3)
O10 S4 C40 F1 -177.07(18)
O9 S4 C40 F1 -53.5(2)
O8 S4 C40 F1 65.1(2)
O10 S4 C40 F3 -56.6(2)
O9 S4 C40 F3 67.0(2)
O8 S4 C40 F3 -174.44(18)
O10 S4 C40 F2 62.6(2)
O9 S4 C40 F2 -173.91(18)
O8 S4 C40 F2 -55.3(2)
